data_1518829
loop_
_publ_author_name
'Braunschweig, Holger'
'Radacki, Krzysztof'
'Shang, Rong'

_publ_section_title
;
 Side-on coordination of boryl and borylene complexes to cationic coinage
 metal fragments
;
_journal_issue 5
_journal_name_full 'Chem. Sci.'
_journal_page_first 2989
_journal_paper_doi 10.1039/C5SC00211G
_journal_volume 6
_journal_year 2015
_chemical_formula_moiety 'C22 H28 B2 Cu Mn2 O4, C24 H12 B Cl8, C7 H8'
_chemical_formula_sum 'C53 H48 B3 Cl8 Cu Mn2 O4'
_chemical_formula_weight 1238.36
_chemical_name_systematic 10
_space_group_crystal_system monoclinic
_space_group_IT_number 14
_space_group_name_Hall '-P 2yn'
_space_group_name_H-M_alt 'P 1 21/n 1'
_symmetry_space_group_name_Hall '-P 2yn'
_symmetry_space_group_name_H-M 'P 1 21/n 1'
_atom_sites_solution_hydrogens mixed
_atom_sites_solution_secondary iterative
_audit_creation_method SHELXL-2014/6
_audit_update_record
;
2014-11-07 deposited with the CCDC.
2015-03-09 downloaded from the CCDC.
;
_cell_angle_alpha 90
_cell_angle_beta 93.21(2)
_cell_angle_gamma 90
_cell_formula_units_Z 4
_cell_length_a 11.0743(18)
_cell_length_b 36.198(9)
_cell_length_c 13.711(4)
_cell_measurement_reflns_used 9755
_cell_measurement_temperature 100(2)
_cell_measurement_theta_max 27.46
_cell_measurement_theta_min 2.37
_cell_volume 5488(2)
_computing_cell_refinement 'Saint+ ver. 8.18C (Bruker AXS)'
_computing_data_collection 'APEX2 ver. 2012.4-3 (Bruker AXS)'
_computing_data_reduction 'Saint+ ver. 8.18C (Bruker AXS)'
_computing_molecular_graphics 'ShelXLe (Huebschle et all, 2011)'
_computing_publication_material 'SHELXL-2014/6 (Sheldrick, 2014)'
_computing_structure_refinement 'SHELXL-2014/6 (Sheldrick, 2014)'
_computing_structure_solution 'SHELXT (Sheldrick, 2014)'
_diffrn_ambient_temperature 100(2)
_diffrn_detector_area_resol_mean 8.333
_diffrn_measured_fraction_theta_full 0.999
_diffrn_measured_fraction_theta_max 0.999
_diffrn_measurement_device_type 'Bruker D8 Quest'
_diffrn_measurement_method '\f and \w scans'
_diffrn_radiation_type MoK\a
_diffrn_radiation_wavelength 0.71073
_diffrn_reflns_av_R_equivalents 0.0571
_diffrn_reflns_av_unetI/netI 0.0313
_diffrn_reflns_Laue_measured_fraction_full 0.999
_diffrn_reflns_Laue_measured_fraction_max 0.999
_diffrn_reflns_limit_h_max 13
_diffrn_reflns_limit_h_min -13
_diffrn_reflns_limit_k_max 45
_diffrn_reflns_limit_k_min -45
_diffrn_reflns_limit_l_max 17
_diffrn_reflns_limit_l_min -17
_diffrn_reflns_number 132784
_diffrn_reflns_point_group_measured_fraction_full 0.999
_diffrn_reflns_point_group_measured_fraction_max 0.999
_diffrn_reflns_theta_full 26.000
_diffrn_reflns_theta_max 26.371
_diffrn_reflns_theta_min 2.250
_diffrn_source ImS
_exptl_absorpt_coefficient_mu 1.271
_exptl_absorpt_correction_T_max 0.7456
_exptl_absorpt_correction_T_min 0.6532
_exptl_absorpt_correction_type multi-scan
_exptl_absorpt_process_details 'Sadabs 2008/1 (Bruker 2008)'
_exptl_crystal_colour yellow
_exptl_crystal_density_diffrn 1.499
_exptl_crystal_description plate
_exptl_crystal_F_000 2512
_exptl_crystal_size_max 0.165
_exptl_crystal_size_mid 0.158
_exptl_crystal_size_min 0.074
_refine_diff_density_max 1.156
_refine_diff_density_min -0.750
_refine_diff_density_rms 0.098
_refine_ls_extinction_method none
_refine_ls_goodness_of_fit_ref 1.229
_refine_ls_hydrogen_treatment constr
_refine_ls_matrix_type full
_refine_ls_number_parameters 648
_refine_ls_number_reflns 11212
_refine_ls_number_restraints 128
_refine_ls_restrained_S_all 1.226
_refine_ls_R_factor_all 0.0821
_refine_ls_R_factor_gt 0.0687
_refine_ls_shift/su_max 0.010
_refine_ls_shift/su_mean 0.000
_refine_ls_structure_factor_coef Fsqd
_refine_ls_weighting_details 'w=1/[\s^2^(Fo^2^)+(0.0317P)^2^+21.5024P] where P=(Fo^2^+2Fc^2^)/3'
_refine_ls_weighting_scheme calc
_refine_ls_wR_factor_gt 0.1331
_refine_ls_wR_factor_ref 0.1370
_reflns_Friedel_coverage 0.000
_reflns_number_gt 9807
_reflns_number_total 11212
_reflns_threshold_expression 'I > 2\s(I)'
_cod_data_source_file c5sc00211g2.cif
_cod_data_source_block 10
_cod_depositor_comments 'Adding full bibliography for 1518822--1518832.cif.'
_cod_original_cell_volume 5487(2)
_cod_database_code 1518829
_shelx_space_group_comment
;
The symmetry employed for this shelxl refinement is uniquely defined
by the following loop, which should always be used as a source of
symmetry information in preference to the above space-group names.
They are only intended as comments.
;
_shelxl_version_number 2014/6

loop_
_space_group_symop_operation_xyz
'x, y, z'
'-x+1/2, y+1/2, -z+1/2'
'-x, -y, -z'
'x-1/2, -y-1/2, z-1/2'

loop_
_atom_site_label
_atom_site_type_symbol
_atom_site_fract_x
_atom_site_fract_y
_atom_site_fract_z
_atom_site_U_iso_or_equiv
_atom_site_adp_type
_atom_site_occupancy
_atom_site_site_symmetry_order
_atom_site_calc_flag
_atom_site_refinement_flags_posn
_atom_site_refinement_flags_adp
_atom_site_refinement_flags_occupancy
_atom_site_disorder_assembly
_atom_site_disorder_group
Cu1 Cu 0.37671(5) 0.88900(2) 0.07938(4) 0.02258(13) Uani 1 1 d . . . . .
O1 O 0.0897(3) 0.80896(11) -0.0530(3) 0.0403(9) Uani 1 1 d . . . . .
C1 C 0.1799(4) 0.81517(14) -0.0122(4) 0.0311(11) Uani 1 1 d . . . . .
Mn1 Mn 0.32215(6) 0.82419(2) 0.05206(5) 0.02606(17) Uani 1 1 d . . . . .
Mn2 Mn 0.47797(6) 0.93932(2) 0.17187(5) 0.02083(15) Uani 1 1 d . . . . .
O2 O 0.1906(3) 0.85696(10) 0.2125(2) 0.0376(8) Uani 1 1 d . . . . .
C2 C 0.2436(4) 0.84597(14) 0.1488(4) 0.0297(10) Uani 1 1 d . . . . .
O4 O 0.4772(4) 1.01502(12) 0.0978(4) 0.0642(13) Uani 1 1 d . . . . .
C4 C 0.4788(5) 0.98502(15) 0.1233(4) 0.0381(12) Uani 1 1 d . . . . .
B2 B 0.3243(5) 0.94454(14) 0.1120(3) 0.0227(10) Uani 1 1 d . . . . .
B1 B 0.3317(5) 0.85663(15) -0.0515(4) 0.0275(12) Uani 1 1 d . . . . .
C3 C 0.5728(4) 0.92250(16) 0.0779(4) 0.0374(12) Uani 1 1 d . . . . .
O3 O 0.6388(3) 0.91268(15) 0.0224(3) 0.0611(13) Uani 1 1 d . . . . .
B3 B 0.4567(4) 0.61254(13) -0.0205(3) 0.0164(9) Uani 1 1 d . . . . .
C1_1 C 0.4842(8) 0.8100(3) 0.1366(10) 0.051(3) Uani 0.684(16) 1 d G . P A 1
H1_1 H 0.5257 0.8261 0.1816 0.062 Uiso 0.684(16) 1 calc R U P A 1
C2_1 C 0.5024(6) 0.80734(18) 0.0351(11) 0.041(3) Uani 0.684(16) 1 d G . P A 1
H2_1 H 0.5582 0.8214 0.0003 0.049 Uiso 0.684(16) 1 calc R U P A 1
C3_1 C 0.4224(10) 0.7800(3) -0.0053(4) 0.041(2) Uani 0.684(16) 1 d G . P A 1
H3_1 H 0.4154 0.7725 -0.0718 0.049 Uiso 0.684(16) 1 calc R U P A 1
C4_1 C 0.3549(6) 0.76568(18) 0.0712(8) 0.042(3) Uani 0.684(16) 1 d G . P A 1
H4_1 H 0.2947 0.7470 0.0649 0.051 Uiso 0.684(16) 1 calc R U P A 1
C5_1 C 0.3930(11) 0.7842(3) 0.1589(4) 0.041(2) Uani 0.684(16) 1 d G . P A 1
H5_1 H 0.3629 0.7801 0.2215 0.049 Uiso 0.684(16) 1 calc R U P A 1
C1_11 C 0.394(2) 0.7738(6) 0.0012(17) 0.051(3) Uani 0.316(16) 1 d G . P A 2
H1_11 H 0.3565 0.7597 -0.0506 0.062 Uiso 0.316(16) 1 calc R U P A 2
C2_11 C 0.3706(17) 0.7706(6) 0.102(2) 0.041(3) Uani 0.316(16) 1 d G . P A 2
H2_11 H 0.3153 0.7539 0.1289 0.049 Uiso 0.316(16) 1 calc R U P A 2
C3_11 C 0.445(2) 0.7966(7) 0.1545(8) 0.041(2) Uani 0.316(16) 1 d G . P A 2
H3_11 H 0.4475 0.8004 0.2231 0.049 Uiso 0.316(16) 1 calc R U P A 2
C4_11 C 0.5133(15) 0.8160(4) 0.087(2) 0.042(3) Uani 0.316(16) 1 d G . P A 2
H4_11 H 0.5704 0.8350 0.1019 0.051 Uiso 0.316(16) 1 calc R U P A 2
C5_11 C 0.4819(19) 0.8019(7) -0.0081(13) 0.041(2) Uani 0.316(16) 1 d G . P A 2
H5_11 H 0.5142 0.8099 -0.0673 0.049 Uiso 0.316(16) 1 calc R U P A 2
C1_2 C 0.4762(6) 0.90036(16) 0.2888(4) 0.0472(15) Uani 1 1 d . . . . .
H1_2 H 0.4506 0.8754 0.2806 0.057 Uiso 1 1 calc R U . . .
C2_2 C 0.5956(5) 0.91343(15) 0.2825(3) 0.0380(12) Uani 1 1 d . . . . .
H2_2 H 0.6645 0.8989 0.2700 0.046 Uiso 1 1 calc R U . . .
C3_2 C 0.5943(4) 0.95148(15) 0.2981(3) 0.0338(11) Uani 1 1 d . . . . .
H3_2 H 0.6619 0.9676 0.2974 0.041 Uiso 1 1 calc R U . . .
C4_2 C 0.4752(5) 0.96166(16) 0.3148(3) 0.0377(12) Uani 1 1 d . . . . .
H4_2 H 0.4482 0.9860 0.3280 0.045 Uiso 1 1 calc R U . . .
C5_2 C 0.4028(5) 0.92999(18) 0.3088(3) 0.0418(14) Uani 1 1 d . . . . .
H5_2 H 0.3182 0.9290 0.3171 0.050 Uiso 1 1 calc R U . . .
C1_3 C 0.3360(4) 0.87235(15) -0.1563(3) 0.0347(12) Uani 1 1 d . . . . .
C2_3 C 0.4029(6) 0.9089(2) -0.1570(4) 0.066(2) Uani 1 1 d . . . . .
H2A_3 H 0.3645 0.9265 -0.1139 0.099 Uiso 1 1 calc R U . . .
H2B_3 H 0.4000 0.9188 -0.2236 0.099 Uiso 1 1 calc R U . . .
H2C_3 H 0.4873 0.9052 -0.1338 0.099 Uiso 1 1 calc R U . . .
C3_3 C 0.2072(5) 0.87784(16) -0.2008(4) 0.0418(13) Uani 1 1 d . . . . .
H3A_3 H 0.1648 0.8541 -0.2034 0.063 Uiso 1 1 calc R U . . .
H3B_3 H 0.2106 0.8878 -0.2671 0.063 Uiso 1 1 calc R U . . .
H3C_3 H 0.1638 0.8952 -0.1605 0.063 Uiso 1 1 calc R U . . .
C4_3 C 0.4003(7) 0.8439(3) -0.2190(5) 0.081(3) Uani 1 1 d . . . . .
H4A_3 H 0.4848 0.8414 -0.1947 0.121 Uiso 1 1 calc R U . . .
H4B_3 H 0.3972 0.8521 -0.2871 0.121 Uiso 1 1 calc R U . . .
H4C_3 H 0.3597 0.8199 -0.2149 0.121 Uiso 1 1 calc R U . . .
C1_4 C 0.1992(4) 0.96095(13) 0.0816(3) 0.0272(10) Uani 0.579(18) 1 d . . P B 1
C2_4 C 0.0960(13) 0.9330(4) 0.0960(14) 0.057(4) Uani 0.579(18) 1 d . U P B 1
H2A_4 H 0.0998 0.9246 0.1640 0.085 Uiso 0.579(18) 1 calc R U P B 1
H2B_4 H 0.0178 0.9450 0.0807 0.085 Uiso 0.579(18) 1 calc R U P B 1
H2C_4 H 0.1048 0.9119 0.0525 0.085 Uiso 0.579(18) 1 calc R U P B 1
C3_4 C 0.1816(14) 0.9948(5) 0.1462(12) 0.049(4) Uani 0.579(18) 1 d . . P B 1
H3A_4 H 0.1848 0.9872 0.2149 0.073 Uiso 0.579(18) 1 calc R U P B 1
H3B_4 H 0.2458 1.0128 0.1362 0.073 Uiso 0.579(18) 1 calc R U P B 1
H3C_4 H 0.1028 1.0060 0.1289 0.073 Uiso 0.579(18) 1 calc R U P B 1
C4_4 C 0.1935(11) 0.9742(4) -0.0242(8) 0.043(3) Uani 0.579(18) 1 d . U P B 1
H4A_4 H 0.2045 0.9531 -0.0677 0.064 Uiso 0.579(18) 1 calc R U P B 1
H4B_4 H 0.1146 0.9856 -0.0401 0.064 Uiso 0.579(18) 1 calc R U P B 1
H4C_4 H 0.2576 0.9924 -0.0328 0.064 Uiso 0.579(18) 1 calc R U P B 1
C1_14 C 0.1992(4) 0.96095(13) 0.0816(3) 0.0272(10) Uani 0.421(18) 1 d . . P B 2
C2_14 C 0.2104(15) 0.9917(6) 0.0033(13) 0.045(4) Uani 0.421(18) 1 d . U P B 2
H2A_14 H 0.2687 1.0103 0.0277 0.067 Uiso 0.421(18) 1 calc R U P B 2
H2B_14 H 0.2381 0.9807 -0.0569 0.067 Uiso 0.421(18) 1 calc R U P B 2
H2C_14 H 0.1313 1.0033 -0.0102 0.067 Uiso 0.421(18) 1 calc R U P B 2
C3_14 C 0.1551(18) 0.9798(6) 0.1734(13) 0.040(5) Uani 0.421(18) 1 d . . P B 2
H3A_14 H 0.2142 0.9984 0.1965 0.059 Uiso 0.421(18) 1 calc R U P B 2
H3B_14 H 0.0770 0.9917 0.1577 0.059 Uiso 0.421(18) 1 calc R U P B 2
H3C_14 H 0.1460 0.9612 0.2246 0.059 Uiso 0.421(18) 1 calc R U P B 2
C4_14 C 0.1109(18) 0.9326(6) 0.0452(17) 0.048(4) Uani 0.421(18) 1 d . U P B 2
H4A_14 H 0.1403 0.9208 -0.0134 0.071 Uiso 0.421(18) 1 calc R U P B 2
H4B_14 H 0.1016 0.9138 0.0958 0.071 Uiso 0.421(18) 1 calc R U P B 2
H4C_14 H 0.0326 0.9443 0.0290 0.071 Uiso 0.421(18) 1 calc R U P B 2
C1_5 C 0.5091(4) 0.57279(11) -0.0563(3) 0.0160(8) Uani 1 1 d . . . . .
C2_5 C 0.6193(3) 0.55830(11) -0.0178(3) 0.0158(8) Uani 1 1 d . . . . .
H2_5 H 0.6693 0.5729 0.0256 0.019 Uiso 1 1 calc R U . . .
C3_5 C 0.6557(3) 0.52332(11) -0.0420(3) 0.0172(8) Uani 1 1 d . . . . .
C4_5 C 0.5868(4) 0.50047(11) -0.1045(3) 0.0182(8) Uani 1 1 d . . . . .
H4_5 H 0.6128 0.4763 -0.1207 0.022 Uiso 1 1 calc R U . . .
C5_5 C 0.4786(4) 0.51477(11) -0.1415(3) 0.0184(8) Uani 1 1 d . . . . .
C6_5 C 0.4399(4) 0.54987(11) -0.1194(3) 0.0173(8) Uani 1 1 d . . . . .
H6_5 H 0.3648 0.5586 -0.1475 0.021 Uiso 1 1 calc R U . . .
Cl7_5 Cl 0.79464(9) 0.50665(3) 0.00673(8) 0.0251(2) Uani 1 1 d . . . . .
Cl8_5 Cl 0.38826(10) 0.48724(3) -0.22190(8) 0.0264(2) Uani 1 1 d . . . . .
C1_6 C 0.3672(4) 0.60217(11) 0.0673(3) 0.0179(8) Uani 1 1 d . . . . .
C2_6 C 0.2468(4) 0.59248(11) 0.0465(3) 0.0189(9) Uani 1 1 d . . . . .
H2_6 H 0.2146 0.5936 -0.0191 0.023 Uiso 1 1 calc R U . . .
C3_6 C 0.1731(4) 0.58130(12) 0.1187(3) 0.0227(9) Uani 1 1 d . . . . .
C4_6 C 0.2139(4) 0.57968(13) 0.2159(3) 0.0260(10) Uani 1 1 d . . . . .
H4_6 H 0.1623 0.5725 0.2656 0.031 Uiso 1 1 calc R U . . .
C5_6 C 0.3334(4) 0.58902(13) 0.2369(3) 0.0239(9) Uani 1 1 d . . . . .
C6_6 C 0.4094(4) 0.59942(11) 0.1656(3) 0.0207(9) Uani 1 1 d . . . . .
H6_6 H 0.4917 0.6048 0.1832 0.025 Uiso 1 1 calc R U . . .
Cl7_6 Cl 0.02386(10) 0.56860(3) 0.08652(9) 0.0319(3) Uani 1 1 d . . . . .
Cl8_6 Cl 0.38832(12) 0.58792(4) 0.35897(8) 0.0425(3) Uani 1 1 d . . . . .
C1_7 C 0.5641(4) 0.64170(11) 0.0141(3) 0.0178(8) Uani 1 1 d . . . . .
C2_7 C 0.6692(4) 0.64443(12) -0.0364(3) 0.0240(9) Uani 1 1 d . . . . .
H2_7 H 0.6827 0.6276 -0.0878 0.029 Uiso 1 1 calc R U . . .
C3_7 C 0.7541(4) 0.67127(13) -0.0125(3) 0.0281(10) Uani 1 1 d . . . . .
C4_7 C 0.7407(4) 0.69640(13) 0.0618(3) 0.0299(11) Uani 1 1 d . . . . .
H4_7 H 0.8004 0.7145 0.0781 0.036 Uiso 1 1 calc R U . . .
C5_7 C 0.6365(4) 0.69372(11) 0.1106(3) 0.0241(9) Uani 1 1 d . . . . .
C6_7 C 0.5485(4) 0.66785(11) 0.0872(3) 0.0208(9) Uani 1 1 d . . . . .
H6_7 H 0.4761 0.6678 0.1213 0.025 Uiso 1 1 calc R U . . .
Cl7_7 Cl 0.88505(13) 0.67477(5) -0.07624(11) 0.0559(4) Uani 1 1 d . . . . .
Cl8_7 Cl 0.61921(12) 0.72391(3) 0.20781(9) 0.0338(3) Uani 1 1 d . . . . .
C1_8 C 0.3821(4) 0.63509(10) -0.1082(3) 0.0157(8) Uani 1 1 d . . . . .
C2_8 C 0.3005(4) 0.66267(11) -0.0834(3) 0.0203(9) Uani 1 1 d . . . . .
H2_8 H 0.2815 0.6655 -0.0171 0.024 Uiso 1 1 calc R U . . .
C3_8 C 0.2474(4) 0.68564(12) -0.1531(3) 0.0222(9) Uani 1 1 d . . . . .
C4_8 C 0.2702(4) 0.68291(12) -0.2515(3) 0.0246(10) Uani 1 1 d . . . . .
H4_8 H 0.2330 0.6989 -0.2992 0.030 Uiso 1 1 calc R U . . .
C5_8 C 0.3502(4) 0.65559(13) -0.2759(3) 0.0234(9) Uani 1 1 d . . . . .
C6_8 C 0.4062(4) 0.63214(12) -0.2062(3) 0.0203(9) Uani 1 1 d . . . . .
H6_8 H 0.4615 0.6139 -0.2261 0.024 Uiso 1 1 calc R U . . .
Cl7_8 Cl 0.14738(11) 0.71944(3) -0.11602(9) 0.0347(3) Uani 1 1 d . . . . .
Cl8_8 Cl 0.38190(12) 0.65091(4) -0.39879(8) 0.0391(3) Uani 1 1 d . . . . .
C1_9 C -0.2908(6) 0.78945(17) -0.2119(5) 0.0445(15) Uiso 0.469(7) 1 d G U P C 1
C2_9 C -0.3366(7) 0.80113(19) -0.3040(5) 0.0401(16) Uiso 0.469(7) 1 d G U P C 1
H2_9 H -0.3052 0.8267 -0.3345 0.048 Uiso 0.469(7) 1 d G U P C 1
C3_9 C -0.4230(8) 0.7797(3) -0.3566(4) 0.0431(18) Uiso 0.469(7) 1 d G U P C 1
H3_9 H -0.4583 0.7887 -0.4277 0.052 Uiso 0.469(7) 1 d G U P C 1
C4_9 C -0.4636(7) 0.7466(2) -0.3171(6) 0.0450(19) Uiso 0.469(7) 1 d G U P C 1
H4_9 H -0.5302 0.7301 -0.3577 0.054 Uiso 0.469(7) 1 d G U P C 1
C5_9 C -0.4178(8) 0.73491(19) -0.2249(7) 0.0488(19) Uiso 0.469(7) 1 d G U P C 1
H5_9 H -0.4491 0.7094 -0.1945 0.059 Uiso 0.469(7) 1 d G U P C 1
C6_9 C -0.3314(7) 0.7563(2) -0.1723(5) 0.0491(18) Uiso 0.469(7) 1 d G U P C 1
H6_9 H -0.2961 0.7473 -0.1013 0.059 Uiso 0.469(7) 1 d G U P C 1
C7_9 C -0.1970(8) 0.8127(3) -0.1548(8) 0.057(3) Uiso 0.469(7) 1 d G U P C 1
H7A_9 H -0.1767 0.8373 -0.1969 0.086 Uiso 0.469(7) 1 d G U P C 1
H7B_9 H -0.2323 0.8210 -0.0854 0.086 Uiso 0.469(7) 1 d G U P C 1
H7C_9 H -0.1146 0.7966 -0.1410 0.086 Uiso 0.469(7) 1 d G U P C 1
C1_19 C -0.3883(10) 0.7618(3) -0.2595(8) 0.0445(16) Uiso 0.260(5) 1 d G U P D 2
C2_19 C -0.3688(12) 0.7929(4) -0.3170(8) 0.0413(18) Uiso 0.260(5) 1 d G U P D 2
H2_19 H -0.4244 0.7976 -0.3830 0.050 Uiso 0.260(5) 1 d G U P D 2
C3_19 C -0.2771(13) 0.8180(3) -0.2888(10) 0.042(2) Uiso 0.260(5) 1 d G U P D 2
H3_19 H -0.2620 0.8421 -0.3332 0.051 Uiso 0.260(5) 1 d G U P D 2
C4_19 C -0.2049(11) 0.8119(3) -0.2032(10) 0.046(2) Uiso 0.260(5) 1 d G U P D 2
H4_19 H -0.1342 0.8313 -0.1815 0.055 Uiso 0.260(5) 1 d G U P D 2
C5_19 C -0.2245(13) 0.7808(4) -0.1457(9) 0.050(2) Uiso 0.260(5) 1 d G U P D 2
H5_19 H -0.1688 0.7761 -0.0797 0.060 Uiso 0.260(5) 1 d G U P D 2
C6_19 C -0.3162(13) 0.7557(3) -0.1739(9) 0.0490(19) Uiso 0.260(5) 1 d G U P D 2
H6_19 H -0.3313 0.7316 -0.1295 0.059 Uiso 0.260(5) 1 d G U P D 2
C7_19 C -0.4879(14) 0.7346(4) -0.2900(13) 0.054(4) Uiso 0.260(5) 1 d G U P D 2
H7A_19 H -0.5340 0.7438 -0.3580 0.081 Uiso 0.260(5) 1 d G U P D 2
H7B_19 H -0.4485 0.7074 -0.3009 0.081 Uiso 0.260(5) 1 d G U P D 2
H7C_19 H -0.5526 0.7329 -0.2331 0.081 Uiso 0.260(5) 1 d G U P D 2
C1_29 C -0.2863(10) 0.7813(3) -0.1987(7) 0.0452(17) Uiso 0.272(7) 1 d G U P E 3
C2_29 C -0.3476(13) 0.7475(3) -0.1984(9) 0.0468(19) Uiso 0.272(7) 1 d G U P E 3
H2_29 H -0.3321 0.7286 -0.1381 0.056 Uiso 0.272(7) 1 d G U P E 3
C3_29 C -0.4290(13) 0.7382(3) -0.2764(11) 0.046(2) Uiso 0.272(7) 1 d G U P E 3
H3_29 H -0.4762 0.7121 -0.2762 0.056 Uiso 0.272(7) 1 d G U P E 3
C4_29 C -0.4491(12) 0.7627(4) -0.3546(9) 0.043(2) Uiso 0.272(7) 1 d G U P E 3
H4_29 H -0.5119 0.7555 -0.4147 0.051 Uiso 0.272(7) 1 d G U P E 3
C5_29 C -0.3878(14) 0.7965(4) -0.3549(8) 0.042(2) Uiso 0.272(7) 1 d G U P E 3
H5_29 H -0.4034 0.8154 -0.4152 0.050 Uiso 0.272(7) 1 d G U P E 3
C6_29 C -0.3064(13) 0.8058(3) -0.2769(10) 0.0446(19) Uiso 0.272(7) 1 d G U P E 3
H6_29 H -0.2592 0.8319 -0.2771 0.054 Uiso 0.272(7) 1 d G U P E 3
C7_29 C -0.1980(15) 0.7914(5) -0.1141(11) 0.057(4) Uiso 0.272(7) 1 d G U P E 3
H7A_29 H -0.1943 0.7691 -0.0606 0.086 Uiso 0.272(7) 1 d G U P E 3
H7B_29 H -0.1083 0.7957 -0.1412 0.086 Uiso 0.272(7) 1 d G U P E 3
H7C_29 H -0.2279 0.8168 -0.0798 0.086 Uiso 0.272(7) 1 d G U P E 3

loop_
_atom_site_aniso_label
_atom_site_aniso_U_11
_atom_site_aniso_U_22
_atom_site_aniso_U_33
_atom_site_aniso_U_23
_atom_site_aniso_U_13
_atom_site_aniso_U_12
Cu1 0.0225(3) 0.0243(3) 0.0203(3) -0.0057(2) -0.0034(2) 0.0015(2)
O1 0.0224(18) 0.056(2) 0.043(2) -0.0174(18) 0.0005(16) -0.0069(16)
C1 0.025(3) 0.033(3) 0.035(3) -0.013(2) 0.004(2) 0.003(2)
Mn1 0.0207(3) 0.0249(4) 0.0324(4) -0.0066(3) -0.0005(3) 0.0024(3)
Mn2 0.0203(3) 0.0265(4) 0.0154(3) -0.0016(3) -0.0018(2) -0.0031(3)
O2 0.037(2) 0.047(2) 0.0286(19) -0.0006(16) 0.0059(16) 0.0009(16)
C2 0.026(2) 0.035(3) 0.028(3) 0.001(2) -0.003(2) -0.002(2)
O4 0.066(3) 0.039(2) 0.086(3) 0.030(2) -0.007(2) -0.018(2)
C4 0.031(3) 0.043(3) 0.040(3) 0.008(2) -0.001(2) -0.011(2)
B2 0.030(3) 0.022(3) 0.016(2) -0.0058(19) 0.001(2) -0.005(2)
B1 0.019(2) 0.031(3) 0.032(3) -0.016(2) -0.001(2) 0.000(2)
C3 0.022(2) 0.063(4) 0.026(3) -0.003(2) -0.006(2) 0.001(2)
O3 0.027(2) 0.116(4) 0.040(2) -0.017(2) 0.0094(18) 0.011(2)
B3 0.016(2) 0.020(2) 0.013(2) 0.0015(18) -0.0006(17) -0.0027(18)
C1_1 0.040(6) 0.034(5) 0.077(8) 0.001(5) -0.029(5) 0.012(4)
C2_1 0.018(4) 0.037(4) 0.068(8) 0.009(5) 0.017(4) 0.010(3)
C3_1 0.038(5) 0.031(5) 0.056(5) -0.005(4) 0.014(4) 0.016(4)
C4_1 0.050(5) 0.022(4) 0.054(6) 0.000(4) -0.010(5) 0.004(3)
C5_1 0.041(6) 0.045(5) 0.038(5) 0.009(4) 0.001(4) 0.018(4)
C1_11 0.040(6) 0.034(5) 0.077(8) 0.001(5) -0.029(5) 0.012(4)
C2_11 0.018(4) 0.037(4) 0.068(8) 0.009(5) 0.017(4) 0.010(3)
C3_11 0.038(5) 0.031(5) 0.056(5) -0.005(4) 0.014(4) 0.016(4)
C4_11 0.050(5) 0.022(4) 0.054(6) 0.000(4) -0.010(5) 0.004(3)
C5_11 0.041(6) 0.045(5) 0.038(5) 0.009(4) 0.001(4) 0.018(4)
C1_2 0.070(4) 0.042(3) 0.027(3) 0.009(2) -0.020(3) -0.022(3)
C2_2 0.045(3) 0.043(3) 0.024(3) -0.002(2) -0.017(2) 0.011(2)
C3_2 0.031(3) 0.046(3) 0.023(2) -0.006(2) -0.010(2) -0.007(2)
C4_2 0.046(3) 0.048(3) 0.018(2) -0.010(2) -0.005(2) 0.002(3)
C5_2 0.035(3) 0.073(4) 0.016(2) 0.002(2) -0.001(2) -0.008(3)
C1_3 0.028(3) 0.052(3) 0.024(2) -0.015(2) 0.002(2) 0.000(2)
C2_3 0.071(4) 0.107(6) 0.020(3) 0.006(3) 0.005(3) -0.050(4)
C3_3 0.038(3) 0.051(3) 0.035(3) 0.000(2) -0.009(2) -0.002(3)
C4_3 0.073(5) 0.134(7) 0.036(4) -0.027(4) 0.000(3) 0.053(5)
C1_4 0.030(2) 0.027(2) 0.025(2) -0.0031(19) -0.0012(19) 0.0048(19)
C2_4 0.030(5) 0.053(5) 0.088(10) 0.024(8) -0.004(7) 0.000(4)
C3_4 0.038(8) 0.067(11) 0.041(9) -0.010(7) 0.002(6) 0.019(7)
C4_4 0.044(5) 0.049(7) 0.033(6) -0.009(5) -0.011(4) 0.025(5)
C1_14 0.030(2) 0.027(2) 0.025(2) -0.0031(19) -0.0012(19) 0.0048(19)
C2_14 0.038(6) 0.056(9) 0.039(8) 0.004(6) -0.004(6) 0.020(7)
C3_14 0.029(8) 0.066(14) 0.023(9) -0.020(8) 0.006(6) 0.016(9)
C4_14 0.029(6) 0.044(6) 0.068(10) -0.006(9) -0.022(8) 0.004(5)
C1_5 0.018(2) 0.018(2) 0.0124(19) 0.0045(15) 0.0048(15) -0.0039(16)
C2_5 0.0155(19) 0.020(2) 0.0118(18) 0.0018(15) 0.0033(15) -0.0077(16)
C3_5 0.0112(19) 0.022(2) 0.019(2) 0.0093(16) 0.0014(15) -0.0028(16)
C4_5 0.024(2) 0.0107(19) 0.020(2) 0.0036(15) 0.0037(17) 0.0007(16)
C5_5 0.020(2) 0.016(2) 0.018(2) -0.0004(16) -0.0060(16) -0.0072(16)
C6_5 0.017(2) 0.018(2) 0.016(2) 0.0034(16) -0.0036(16) 0.0005(16)
Cl7_5 0.0179(5) 0.0258(6) 0.0312(6) 0.0068(4) -0.0030(4) 0.0013(4)
Cl8_5 0.0283(6) 0.0218(5) 0.0281(6) -0.0080(4) -0.0066(4) -0.0025(4)
C1_6 0.026(2) 0.0120(19) 0.016(2) 0.0001(15) 0.0013(17) -0.0012(16)
C2_6 0.023(2) 0.024(2) 0.0092(18) -0.0021(16) -0.0020(16) -0.0008(17)
C3_6 0.018(2) 0.025(2) 0.025(2) -0.0030(18) 0.0017(17) -0.0042(17)
C4_6 0.028(2) 0.033(3) 0.018(2) 0.0023(18) 0.0052(18) -0.0045(19)
C5_6 0.031(2) 0.030(2) 0.0103(19) 0.0013(17) 0.0000(17) -0.0002(19)
C6_6 0.024(2) 0.018(2) 0.020(2) 0.0009(17) -0.0016(17) -0.0010(17)
Cl7_6 0.0208(5) 0.0453(7) 0.0298(6) -0.0028(5) 0.0039(4) -0.0085(5)
Cl8_6 0.0412(7) 0.0737(10) 0.0123(5) 0.0084(6) -0.0013(5) -0.0136(7)
C1_7 0.024(2) 0.015(2) 0.0138(19) 0.0045(15) -0.0014(16) -0.0015(16)
C2_7 0.030(2) 0.027(2) 0.015(2) -0.0042(17) 0.0015(18) -0.0085(19)
C3_7 0.029(2) 0.031(3) 0.025(2) 0.0009(19) 0.0086(19) -0.015(2)
C4_7 0.039(3) 0.024(2) 0.026(2) -0.0035(19) -0.001(2) -0.015(2)
C5_7 0.038(3) 0.014(2) 0.020(2) 0.0007(17) -0.0064(19) -0.0021(18)
C6_7 0.023(2) 0.019(2) 0.020(2) 0.0034(17) -0.0001(17) 0.0009(17)
Cl7_7 0.0470(8) 0.0709(10) 0.0523(9) -0.0250(8) 0.0265(7) -0.0363(7)
Cl8_7 0.0481(7) 0.0195(5) 0.0335(6) -0.0111(5) -0.0003(5) -0.0001(5)
C1_8 0.020(2) 0.0109(19) 0.0157(19) 0.0038(15) -0.0022(16) -0.0040(15)
C2_8 0.022(2) 0.020(2) 0.019(2) 0.0006(17) 0.0025(17) -0.0039(17)
C3_8 0.017(2) 0.019(2) 0.031(2) 0.0049(18) 0.0033(18) -0.0001(16)
C4_8 0.017(2) 0.028(2) 0.028(2) 0.0142(19) -0.0059(18) -0.0028(18)
C5_8 0.028(2) 0.030(2) 0.012(2) 0.0040(17) -0.0004(17) -0.0070(19)
C6_8 0.026(2) 0.020(2) 0.015(2) 0.0022(16) 0.0002(17) 0.0019(17)
Cl7_8 0.0326(6) 0.0304(6) 0.0423(7) 0.0132(5) 0.0116(5) 0.0129(5)
Cl8_8 0.0515(8) 0.0510(8) 0.0149(5) 0.0095(5) 0.0028(5) 0.0070(6)

loop_
_atom_type_symbol
_atom_type_description
_atom_type_scat_dispersion_real
_atom_type_scat_dispersion_imag
_atom_type_scat_source
C C 0.0033 0.0016 'International Tables Vol C Tables 4.2.6.8 and 6.1.1.4'
H H 0.0000 0.0000 'International Tables Vol C Tables 4.2.6.8 and 6.1.1.4'
B B 0.0013 0.0007 'International Tables Vol C Tables 4.2.6.8 and 6.1.1.4'
O O 0.0106 0.0060 'International Tables Vol C Tables 4.2.6.8 and 6.1.1.4'
Cl Cl 0.1484 0.1585 'International Tables Vol C Tables 4.2.6.8 and 6.1.1.4'
Mn Mn 0.3368 0.7283 'International Tables Vol C Tables 4.2.6.8 and 6.1.1.4'
Cu Cu 0.3201 1.2651 'International Tables Vol C Tables 4.2.6.8 and 6.1.1.4'

loop_
_exptl_crystal_face_index_h
_exptl_crystal_face_index_k
_exptl_crystal_face_index_l
_exptl_crystal_face_perp_dist
2.00 0.00 1.00 0.0720
-2.00 0.00 -1.00 0.0710
2.00 1.00 0.00 0.0770
1.00 2.00 0.00 0.0690
-1.00 2.00 0.00 0.0670
2.00 -1.00 -2.00 0.0700
0.00 -1.00 1.00 0.0620
1.00 -1.00 -2.00 0.0640
0.00 -1.00 2.00 0.0690
0.00 1.00 -2.00 0.0450
1.00 -2.00 2.00 0.0500
-1.00 2.00 -2.00 0.0540
0.00 -1.00 0.00 0.0030
0.00 1.00 0.00 0.0370

loop_
_geom_angle_atom_site_label_1
_geom_angle_atom_site_label_2
_geom_angle_atom_site_label_3
_geom_angle
B2 Cu1 B1 128.6(2)
B2 Cu1 C2 110.40(18)
B1 Cu1 C2 81.90(19)
B2 Cu1 Mn1 149.62(14)
B1 Cu1 Mn1 46.72(16)
C2 Cu1 Mn1 43.98(12)
B2 Cu1 Mn2 47.03(14)
B1 Cu1 Mn2 154.43(15)
C2 Cu1 Mn2 123.66(12)
Mn1 Cu1 Mn2 153.20(3)
B2 Cu1 C3 77.98(19)
B1 Cu1 C3 114.55(19)
C2 Cu1 C3 151.96(17)
Mn1 Cu1 C3 132.40(13)
Mn2 Cu1 C3 43.01(12)
O1 C1 Mn1 179.1(5)
C1 Mn1 C2 89.7(2)
C1 Mn1 B1 79.9(2)
C2 Mn1 B1 109.7(2)
C1 Mn1 C2_1 134.7(4)
C2 Mn1 C2_1 134.7(5)
B1 Mn1 C2_1 90.2(3)
C1 Mn1 C2_11 101.0(7)
C2 Mn1 C2_11 106.7(7)
B1 Mn1 C2_11 143.6(7)
C1 Mn1 C1_11 90.9(4)
C2 Mn1 C1_11 145.1(9)
B1 Mn1 C1_11 104.8(8)
C2_11 Mn1 C1_11 39.2(3)
C1 Mn1 C3_1 98.3(3)
C2 Mn1 C3_1 152.1(2)
B1 Mn1 C3_1 98.1(3)
C2_1 Mn1 C3_1 39.17(11)
C1 Mn1 C3_11 138.1(9)
C2 Mn1 C3_11 92.0(4)
B1 Mn1 C3_11 137.5(8)
C2_11 Mn1 C3_11 39.0(3)
C1_11 Mn1 C3_11 65.2(4)
C1 Mn1 C1_1 155.3(3)
C2 Mn1 C1_1 97.5(4)
B1 Mn1 C1_1 119.0(5)
C2_1 Mn1 C1_1 38.97(10)
C3_1 Mn1 C1_1 65.14(14)
C1 Mn1 C5_11 117.6(8)
C2 Mn1 C5_11 152.3(7)
B1 Mn1 C5_11 82.0(4)
C2_11 Mn1 C5_11 65.2(4)
C1_11 Mn1 C5_11 38.8(3)
C3_11 Mn1 C5_11 64.7(3)
C1 Mn1 C4_1 91.0(3)
C2 Mn1 C4_1 115.0(3)
B1 Mn1 C4_1 134.3(3)
C2_1 Mn1 C4_1 65.02(16)
C3_1 Mn1 C4_1 38.68(12)
C1_1 Mn1 C4_1 64.49(14)
C1 Mn1 C4_11 154.9(6)
C2 Mn1 C4_11 113.9(8)
B1 Mn1 C4_11 99.1(7)
C2_11 Mn1 C4_11 64.9(3)
C1_11 Mn1 C4_11 64.9(3)
C3_11 Mn1 C4_11 38.5(2)
C5_11 Mn1 C4_11 38.4(2)
C4 Mn2 C3 91.8(3)
C4 Mn2 B2 76.4(2)
C3 Mn2 B2 105.9(2)
C4 Mn2 C4_2 89.5(2)
C3 Mn2 C4_2 145.4(2)
B2 Mn2 C4_2 108.0(2)
C4 Mn2 C5_2 119.2(3)
C3 Mn2 C5_2 147.8(3)
B2 Mn2 C5_2 90.7(2)
C4_2 Mn2 C5_2 38.5(2)
C4 Mn2 C1_2 153.3(2)
C3 Mn2 C1_2 110.0(3)
B2 Mn2 C1_2 110.6(2)
C4_2 Mn2 C1_2 63.7(2)
C5_2 Mn2 C1_2 37.9(2)
C4 Mn2 C3_2 95.5(2)
C3 Mn2 C3_2 107.2(2)
B2 Mn2 C3_2 146.1(2)
C4_2 Mn2 C3_2 38.3(2)
C5_2 Mn2 C3_2 64.3(2)
C1_2 Mn2 C3_2 63.9(2)
C4 Mn2 C2_2 130.5(2)
C3 Mn2 C2_2 90.1(2)
B2 Mn2 C2_2 149.0(2)
C4_2 Mn2 C2_2 63.6(2)
C5_2 Mn2 C2_2 63.9(2)
C1_2 Mn2 C2_2 38.4(2)
C3_2 Mn2 C2_2 37.8(2)
C4 Mn2 Cu1 120.48(17)
C3 Mn2 Cu1 69.50(17)
B2 Mn2 Cu1 57.74(15)
C4_2 Mn2 Cu1 136.90(16)
C5_2 Mn2 Cu1 98.53(16)
C1_2 Mn2 Cu1 82.80(15)
C3_2 Mn2 Cu1 143.68(15)
C2_2 Mn2 Cu1 106.34(15)
O2 C2 Mn1 174.4(4)
O2 C2 Cu1 115.5(4)
Mn1 C2 Cu1 69.96(16)
O4 C4 Mn2 175.7(5)
C1_14 B2 Mn2 160.9(4)
C1_4 B2 Mn2 160.9(4)
C1_14 B2 Cu1 123.6(3)
C1_4 B2 Cu1 123.6(3)
Mn2 B2 Cu1 75.23(19)
C1_3 B1 Mn1 162.0(4)
C1_3 B1 Cu1 123.3(4)
Mn1 B1 Cu1 74.31(19)
O3 C3 Mn2 175.6(5)
O3 C3 Cu1 116.4(4)
Mn2 C3 Cu1 67.49(16)
C5_1 C1_1 C2_1 108.0
C5_1 C1_1 Mn1 72.0(2)
C2_1 C1_1 Mn1 69.3(2)
C5_1 C1_1 H1_1 126.0
C2_1 C1_1 H1_1 126.0
Mn1 C1_1 H1_1 124.3
C1_1 C2_1 C3_1 108.0
C1_1 C2_1 Mn1 71.7(2)
C3_1 C2_1 Mn1 70.9(3)
C1_1 C2_1 H2_1 126.0
C3_1 C2_1 H2_1 126.0
Mn1 C2_1 H2_1 123.1
C4_1 C3_1 C2_1 108.0
C4_1 C3_1 Mn1 72.1(2)
C2_1 C3_1 Mn1 70.0(2)
C4_1 C3_1 H3_1 126.0
C2_1 C3_1 H3_1 126.0
Mn1 C3_1 H3_1 123.5
C3_1 C4_1 C5_1 108.0
C3_1 C4_1 Mn1 69.2(2)
C5_1 C4_1 Mn1 71.3(3)
C3_1 C4_1 H4_1 126.0
C5_1 C4_1 H4_1 126.0
Mn1 C4_1 H4_1 125.0
C4_1 C5_1 C1_1 108.0
C4_1 C5_1 Mn1 70.4(3)
C1_1 C5_1 Mn1 69.6(2)
C4_1 C5_1 H5_1 126.0
C1_1 C5_1 H5_1 126.0
Mn1 C5_1 H5_1 125.5
C2_11 C1_11 C5_11 108.0
C2_11 C1_11 Mn1 70.2(7)
C5_11 C1_11 Mn1 71.7(7)
C2_11 C1_11 H1_11 126.0
C5_11 C1_11 H1_11 126.0
Mn1 C1_11 H1_11 123.7
C1_11 C2_11 C3_11 108.0
C1_11 C2_11 Mn1 70.6(7)
C3_11 C2_11 Mn1 71.6(7)
C1_11 C2_11 H2_11 126.0
C3_11 C2_11 H2_11 126.0
Mn1 C2_11 H2_11 123.5
C4_11 C3_11 C2_11 108.0
C4_11 C3_11 Mn1 71.6(6)
C2_11 C3_11 Mn1 69.5(7)
C4_11 C3_11 H3_11 126.0
C2_11 C3_11 H3_11 126.0
Mn1 C3_11 H3_11 124.6
C3_11 C4_11 C5_11 108.0
C3_11 C4_11 Mn1 70.0(7)
C5_11 C4_11 Mn1 70.2(7)
C3_11 C4_11 H4_11 126.0
C5_11 C4_11 H4_11 126.0
Mn1 C4_11 H4_11 125.4
C1_11 C5_11 C4_11 108.0
C1_11 C5_11 Mn1 69.4(7)
C4_11 C5_11 Mn1 71.3(7)
C1_11 C5_11 H5_11 126.0
C4_11 C5_11 H5_11 126.0
Mn1 C5_11 H5_11 124.8
C5_2 C1_2 C2_2 108.4(5)
C5_2 C1_2 Mn2 70.6(3)
C2_2 C1_2 Mn2 71.6(3)
C5_2 C1_2 H1_2 125.8
C2_2 C1_2 H1_2 125.8
Mn2 C1_2 H1_2 123.6
C3_2 C2_2 C1_2 107.7(5)
C3_2 C2_2 Mn2 70.5(3)
C1_2 C2_2 Mn2 70.0(3)
C3_2 C2_2 H2_2 126.2
C1_2 C2_2 H2_2 126.2
Mn2 C2_2 H2_2 124.9
C2_2 C3_2 C4_2 107.7(5)
C2_2 C3_2 Mn2 71.6(3)
C4_2 C3_2 Mn2 70.0(3)
C2_2 C3_2 H3_2 126.2
C4_2 C3_2 H3_2 126.2
Mn2 C3_2 H3_2 123.8
C5_2 C4_2 C3_2 108.5(5)
C5_2 C4_2 Mn2 70.8(3)
C3_2 C4_2 Mn2 71.7(3)
C5_2 C4_2 H4_2 125.8
C3_2 C4_2 H4_2 125.8
Mn2 C4_2 H4_2 123.3
C1_2 C5_2 C4_2 107.8(5)
C1_2 C5_2 Mn2 71.6(3)
C4_2 C5_2 Mn2 70.7(3)
C1_2 C5_2 H5_2 126.1
C4_2 C5_2 H5_2 126.1
Mn2 C5_2 H5_2 123.3
C2_3 C1_3 C3_3 109.1(5)
C2_3 C1_3 C4_3 109.9(6)
C3_3 C1_3 C4_3 108.3(4)
C2_3 C1_3 B1 111.5(4)
C3_3 C1_3 B1 109.9(4)
C4_3 C1_3 B1 108.1(5)
C1_3 C2_3 H2A_3 109.5
C1_3 C2_3 H2B_3 109.5
H2A_3 C2_3 H2B_3 109.5
C1_3 C2_3 H2C_3 109.5
H2A_3 C2_3 H2C_3 109.5
H2B_3 C2_3 H2C_3 109.5
C1_3 C3_3 H3A_3 109.5
C1_3 C3_3 H3B_3 109.5
H3A_3 C3_3 H3B_3 109.5
C1_3 C3_3 H3C_3 109.5
H3A_3 C3_3 H3C_3 109.5
H3B_3 C3_3 H3C_3 109.5
C1_3 C4_3 H4A_3 109.5
C1_3 C4_3 H4B_3 109.5
H4A_3 C4_3 H4B_3 109.5
C1_3 C4_3 H4C_3 109.5
H4A_3 C4_3 H4C_3 109.5
H4B_3 C4_3 H4C_3 109.5
C4_4 C1_4 C3_4 107.4(7)
C4_4 C1_4 B2 111.6(5)
C3_4 C1_4 B2 107.1(7)
C4_4 C1_4 C2_4 109.6(8)
C3_4 C1_4 C2_4 109.2(9)
B2 C1_4 C2_4 111.9(7)
C1_4 C2_4 H2A_4 109.5
C1_4 C2_4 H2B_4 109.5
H2A_4 C2_4 H2B_4 109.5
C1_4 C2_4 H2C_4 109.5
H2A_4 C2_4 H2C_4 109.5
H2B_4 C2_4 H2C_4 109.5
C1_4 C3_4 H3A_4 109.5
C1_4 C3_4 H3B_4 109.5
H3A_4 C3_4 H3B_4 109.5
C1_4 C3_4 H3C_4 109.5
H3A_4 C3_4 H3C_4 109.5
H3B_4 C3_4 H3C_4 109.5
C1_4 C4_4 H4A_4 109.5
C1_4 C4_4 H4B_4 109.5
H4A_4 C4_4 H4B_4 109.5
C1_4 C4_4 H4C_4 109.5
H4A_4 C4_4 H4C_4 109.5
H4B_4 C4_4 H4C_4 109.5
C4_14 C1_14 C3_14 110.4(11)
C4_14 C1_14 B2 112.9(8)
C3_14 C1_14 B2 105.7(8)
C4_14 C1_14 C2_14 109.8(10)
C3_14 C1_14 C2_14 106.9(10)
B2 C1_14 C2_14 111.0(7)
C1_14 C2_14 H2A_14 109.5
C1_14 C2_14 H2B_14 109.5
H2A_14 C2_14 H2B_14 109.5
C1_14 C2_14 H2C_14 109.5
H2A_14 C2_14 H2C_14 109.5
H2B_14 C2_14 H2C_14 109.5
C1_14 C3_14 H3A_14 109.5
C1_14 C3_14 H3B_14 109.5
H3A_14 C3_14 H3B_14 109.5
C1_14 C3_14 H3C_14 109.5
H3A_14 C3_14 H3C_14 109.5
H3B_14 C3_14 H3C_14 109.5
C1_14 C4_14 H4A_14 109.5
C1_14 C4_14 H4B_14 109.5
H4A_14 C4_14 H4B_14 109.5
C1_14 C4_14 H4C_14 109.5
H4A_14 C4_14 H4C_14 109.5
H4B_14 C4_14 H4C_14 109.5
C6_5 C1_5 C2_5 116.5(4)
C6_5 C1_5 B3 121.0(3)
C2_5 C1_5 B3 122.1(3)
C3_5 C2_5 C1_5 120.9(4)
C3_5 C2_5 H2_5 119.5
C1_5 C2_5 H2_5 119.5
C2_5 C3_5 C4_5 122.6(4)
C2_5 C3_5 Cl7_5 119.3(3)
C4_5 C3_5 Cl7_5 118.1(3)
C5_5 C4_5 C3_5 116.2(4)
C5_5 C4_5 H4_5 121.9
C3_5 C4_5 H4_5 121.9
C4_5 C5_5 C6_5 122.7(4)
C4_5 C5_5 Cl8_5 118.2(3)
C6_5 C5_5 Cl8_5 119.2(3)
C5_5 C6_5 C1_5 121.1(4)
C5_5 C6_5 H6_5 119.5
C1_5 C6_5 H6_5 119.5
C2_6 C1_6 C6_6 116.2(4)
C2_6 C1_6 B3 121.1(3)
C6_6 C1_6 B3 122.5(4)
C3_6 C2_6 C1_6 121.7(4)
C3_6 C2_6 H2_6 119.1
C1_6 C2_6 H2_6 119.1
C2_6 C3_6 C4_6 121.9(4)
C2_6 C3_6 Cl7_6 119.1(3)
C4_6 C3_6 Cl7_6 119.0(3)
C5_6 C4_6 C3_6 116.7(4)
C5_6 C4_6 H4_6 121.7
C3_6 C4_6 H4_6 121.7
C6_6 C5_6 C4_6 122.3(4)
C6_6 C5_6 Cl8_6 119.5(3)
C4_6 C5_6 Cl8_6 118.2(3)
C5_6 C6_6 C1_6 121.1(4)
C5_6 C6_6 H6_6 119.4
C1_6 C6_6 H6_6 119.4
C2_7 C1_7 C6_7 116.7(4)
C2_7 C1_7 B3 121.0(4)
C6_7 C1_7 B3 121.8(4)
C3_7 C2_7 C1_7 120.7(4)
C3_7 C2_7 H2_7 119.7
C1_7 C2_7 H2_7 119.7
C2_7 C3_7 C4_7 122.7(4)
C2_7 C3_7 Cl7_7 120.5(4)
C4_7 C3_7 Cl7_7 116.7(3)
C5_7 C4_7 C3_7 116.3(4)
C5_7 C4_7 H4_7 121.9
C3_7 C4_7 H4_7 121.9
C4_7 C5_7 C6_7 122.6(4)
C4_7 C5_7 Cl8_7 117.5(3)
C6_7 C5_7 Cl8_7 119.9(4)
C5_7 C6_7 C1_7 120.9(4)
C5_7 C6_7 H6_7 119.5
C1_7 C6_7 H6_7 119.5
C6_8 C1_8 C2_8 116.8(4)
C6_8 C1_8 B3 123.7(4)
C2_8 C1_8 B3 118.8(4)
C3_8 C2_8 C1_8 121.3(4)
C3_8 C2_8 H2_8 119.4
C1_8 C2_8 H2_8 119.4
C2_8 C3_8 C4_8 122.6(4)
C2_8 C3_8 Cl7_8 118.4(3)
C4_8 C3_8 Cl7_8 119.0(3)
C5_8 C4_8 C3_8 116.1(4)
C5_8 C4_8 H4_8 122.0
C3_8 C4_8 H4_8 122.0
C4_8 C5_8 C6_8 122.4(4)
C4_8 C5_8 Cl8_8 117.9(3)
C6_8 C5_8 Cl8_8 119.7(3)
C1_8 C6_8 C5_8 120.9(4)
C1_8 C6_8 H6_8 119.6
C5_8 C6_8 H6_8 119.6
C6_9 C1_9 C2_9 120.0
C6_9 C1_9 C7_9 120.0
C2_9 C1_9 C7_9 120.0
C3_9 C2_9 C1_9 120.0
C3_9 C2_9 H2_9 120.0
C1_9 C2_9 H2_9 120.0
C4_9 C3_9 C2_9 120.0
C4_9 C3_9 H3_9 120.0
C2_9 C3_9 H3_9 120.0
C3_9 C4_9 C5_9 120.0
C3_9 C4_9 H4_9 120.0
C5_9 C4_9 H4_9 120.0
C4_9 C5_9 C6_9 120.0
C4_9 C5_9 H5_9 120.0
C6_9 C5_9 H5_9 120.0
C1_9 C6_9 C5_9 120.0
C1_9 C6_9 H6_9 120.0
C5_9 C6_9 H6_9 120.0
C1_9 C7_9 H7A_9 109.5
C1_9 C7_9 H7B_9 109.5
H7A_9 C7_9 H7B_9 109.5
C1_9 C7_9 H7C_9 109.5
H7A_9 C7_9 H7C_9 109.5
H7B_9 C7_9 H7C_9 109.5
C2_19 C1_19 C6_19 120.0
C2_19 C1_19 C7_19 120.0
C6_19 C1_19 C7_19 120.0
C1_19 C2_19 C3_19 120.0
C1_19 C2_19 H2_19 120.0
C3_19 C2_19 H2_19 120.0
C4_19 C3_19 C2_19 120.0
C4_19 C3_19 H3_19 120.0
C2_19 C3_19 H3_19 120.0
C3_19 C4_19 C5_19 120.0
C3_19 C4_19 H4_19 120.0
C5_19 C4_19 H4_19 120.0
C6_19 C5_19 C4_19 120.0
C6_19 C5_19 H5_19 120.0
C4_19 C5_19 H5_19 120.0
C1_19 C6_19 C5_19 120.0
C1_19 C6_19 H6_19 120.0
C5_19 C6_19 H6_19 120.0
C1_19 C7_19 H7A_19 109.5
C1_19 C7_19 H7B_19 109.5
H7A_19 C7_19 H7B_19 109.5
C1_19 C7_19 H7C_19 109.5
H7A_19 C7_19 H7C_19 109.5
H7B_19 C7_19 H7C_19 109.5
C2_29 C1_29 C6_29 120.0
C2_29 C1_29 C7_29 120.0
C6_29 C1_29 C7_29 120.0
C1_29 C2_29 C3_29 120.0
C1_29 C2_29 H2_29 120.0
C3_29 C2_29 H2_29 120.0
C2_29 C3_29 C4_29 120.0
C2_29 C3_29 H3_29 120.0
C4_29 C3_29 H3_29 120.0
C3_29 C4_29 C5_29 120.0
C3_29 C4_29 H4_29 120.0
C5_29 C4_29 H4_29 120.0
C6_29 C5_29 C4_29 120.0
C6_29 C5_29 H5_29 120.0
C4_29 C5_29 H5_29 120.0
C5_29 C6_29 C1_29 120.0
C5_29 C6_29 H6_29 120.0
C1_29 C6_29 H6_29 120.0
C1_29 C7_29 H7A_29 109.5
C1_29 C7_29 H7B_29 109.5
H7A_29 C7_29 H7B_29 109.5
C1_29 C7_29 H7C_29 109.5
H7A_29 C7_29 H7C_29 109.5
H7B_29 C7_29 H7C_29 109.5

loop_
_geom_bond_atom_site_label_1
_geom_bond_atom_site_label_2
_geom_bond_distance
Cu1 B2 2.146(5)
Cu1 B1 2.178(5)
Cu1 C2 2.380(5)
Cu1 Mn1 2.4464(10)
Cu1 Mn2 2.4543(9)
Cu1 C3 2.489(5)
O1 C1 1.140(6)
C1 Mn1 1.791(5)
Mn1 C2 1.808(5)
Mn1 B1 1.850(6)
Mn1 C2_1 2.112(6)
Mn1 C2_11 2.116(19)
Mn1 C1_11 2.120(19)
Mn1 C3_1 2.124(7)
Mn1 C3_11 2.143(16)
Mn1 C1_1 2.144(6)
Mn1 C5_11 2.150(16)
Mn1 C4_1 2.162(7)
Mn1 C4_11 2.164(15)
Mn2 C4 1.784(5)
Mn2 C3 1.812(5)
Mn2 B2 1.857(5)
Mn2 C4_2 2.122(5)
Mn2 C5_2 2.124(5)
Mn2 C1_2 2.136(5)
Mn2 C3_2 2.144(5)
Mn2 C2_2 2.158(5)
O2 C2 1.149(6)
O4 C4 1.140(6)
B2 C1_14 1.543(7)
B2 C1_4 1.543(7)
B1 C1_3 1.549(8)
C3 O3 1.141(6)
B3 C1_5 1.637(6)
B3 C1_8 1.638(6)
B3 C1_7 1.641(6)
B3 C1_6 1.645(6)
C1_1 C5_1 1.4200
C1_1 C2_1 1.4200
C1_1 H1_1 0.9500
C2_1 C3_1 1.4200
C2_1 H2_1 0.9500
C3_1 C4_1 1.4200
C3_1 H3_1 0.9500
C4_1 C5_1 1.4200
C4_1 H4_1 0.9500
C5_1 H5_1 0.9500
C1_11 C2_11 1.4200
C1_11 C5_11 1.4200
C1_11 H1_11 0.9500
C2_11 C3_11 1.4200
C2_11 H2_11 0.9500
C3_11 C4_11 1.4200
C3_11 H3_11 0.9500
C4_11 C5_11 1.4200
C4_11 H4_11 0.9500
C5_11 H5_11 0.9500
C1_2 C5_2 1.383(9)
C1_2 C2_2 1.412(8)
C1_2 H1_2 0.9500
C2_2 C3_2 1.394(7)
C2_2 H2_2 0.9500
C3_2 C4_2 1.401(7)
C3_2 H3_2 0.9500
C4_2 C5_2 1.399(8)
C4_2 H4_2 0.9500
C5_2 H5_2 0.9500
C1_3 C2_3 1.518(8)
C1_3 C3_3 1.533(7)
C1_3 C4_3 1.542(8)
C2_3 H2A_3 0.9800
C2_3 H2B_3 0.9800
C2_3 H2C_3 0.9800
C3_3 H3A_3 0.9800
C3_3 H3B_3 0.9800
C3_3 H3C_3 0.9800
C4_3 H4A_3 0.9800
C4_3 H4B_3 0.9800
C4_3 H4C_3 0.9800
C1_4 C4_4 1.525(12)
C1_4 C3_4 1.530(16)
C1_4 C2_4 1.547(15)
C2_4 H2A_4 0.9800
C2_4 H2B_4 0.9800
C2_4 H2C_4 0.9800
C3_4 H3A_4 0.9800
C3_4 H3B_4 0.9800
C3_4 H3C_4 0.9800
C4_4 H4A_4 0.9800
C4_4 H4B_4 0.9800
C4_4 H4C_4 0.9800
C1_14 C4_14 1.486(19)
C1_14 C3_14 1.535(17)
C1_14 C2_14 1.554(17)
C2_14 H2A_14 0.9800
C2_14 H2B_14 0.9800
C2_14 H2C_14 0.9800
C3_14 H3A_14 0.9800
C3_14 H3B_14 0.9800
C3_14 H3C_14 0.9800
C4_14 H4A_14 0.9800
C4_14 H4B_14 0.9800
C4_14 H4C_14 0.9800
C1_5 C6_5 1.397(6)
C1_5 C2_5 1.403(6)
C2_5 C3_5 1.375(6)
C2_5 H2_5 0.9500
C3_5 C4_5 1.388(6)
C3_5 Cl7_5 1.750(4)
C4_5 C5_5 1.376(6)
C4_5 H4_5 0.9500
C5_5 C6_5 1.380(6)
C5_5 Cl8_5 1.756(4)
C6_5 H6_5 0.9500
C1_6 C2_6 1.393(6)
C1_6 C6_6 1.405(6)
C2_6 C3_6 1.378(6)
C2_6 H2_6 0.9500
C3_6 C4_6 1.384(6)
C3_6 Cl7_6 1.748(4)
C4_6 C5_6 1.380(6)
C4_6 H4_6 0.9500
C5_6 C6_6 1.378(6)
C5_6 Cl8_6 1.748(4)
C6_6 H6_6 0.9500
C1_7 C2_7 1.391(6)
C1_7 C6_7 1.397(6)
C2_7 C3_7 1.378(6)
C2_7 H2_7 0.9500
C3_7 C4_7 1.379(6)
C3_7 Cl7_7 1.740(4)
C4_7 C5_7 1.370(7)
C4_7 H4_7 0.9500
C5_7 C6_7 1.377(6)
C5_7 Cl8_7 1.742(4)
C6_7 H6_7 0.9500
C1_8 C6_8 1.388(6)
C1_8 C2_8 1.401(6)
C2_8 C3_8 1.374(6)
C2_8 H2_8 0.9500
C3_8 C4_8 1.390(6)
C3_8 Cl7_8 1.745(4)
C4_8 C5_8 1.381(6)
C4_8 H4_8 0.9500
C5_8 C6_8 1.397(6)
C5_8 Cl8_8 1.748(4)
C6_8 H6_8 0.9500
C1_9 C6_9 1.3997
C1_9 C2_9 1.4000
C1_9 C7_9 1.5201
C2_9 C3_9 1.4000
C2_9 H2_9 1.0801
C3_9 C4_9 1.3998
C3_9 H3_9 1.0799
C4_9 C5_9 1.4002
C4_9 H4_9 1.0800
C5_9 C6_9 1.4002
C5_9 H5_9 1.0798
C6_9 H6_9 1.0800
C7_9 H7A_9 1.0900
C7_9 H7B_9 1.0899
C7_9 H7C_9 1.0901
C1_19 C2_19 1.3996
C1_19 C6_19 1.3999
C1_19 C7_19 1.5203
C2_19 C3_19 1.4000
C2_19 H2_19 1.0800
C3_19 C4_19 1.4000
C3_19 H3_19 1.0802
C4_19 C5_19 1.4002
C4_19 H4_19 1.0799
C5_19 C6_19 1.4001
C5_19 H5_19 1.0800
C6_19 H6_19 1.0800
C7_19 H7A_19 1.0899
C7_19 H7B_19 1.0900
C7_19 H7C_19 1.0900
C1_29 C2_29 1.3998
C1_29 C6_29 1.4002
C1_29 C7_29 1.5199
C2_29 C3_29 1.4000
C2_29 H2_29 1.0801
C3_29 C4_29 1.4001
C3_29 H3_29 1.0799
C4_29 C5_29 1.4001
C4_29 H4_29 1.0799
C5_29 C6_29 1.4001
C5_29 H5_29 1.0799
C6_29 H6_29 1.0800
C7_29 H7A_29 1.0900
C7_29 H7B_29 1.0900
C7_29 H7C_29 1.0901
